data_1574462
loop_
_publ_author_name
'Metherall, Jessica P.'
'Corner, Philip A.'
'McCabe, James F.'
'Probert, Michael R.'
'Hall, Michael J.'

_publ_section_title
;
 High-throughput encapsulated nanodroplet screening for accelerated
 co-crystal discovery
;
_journal_issue 22
_journal_name_full 'Chemical Science'
_journal_page_first 9843
_journal_page_last 9853
_journal_paper_doi 10.1039/D4SC07556K
_journal_volume 16
_journal_year 2025
_chemical_formula_moiety 'C5 H8 O4, C6 H6 N2 O'
_chemical_formula_sum 'C11 H14 N2 O5'
_chemical_formula_weight 254.24
_chemical_name_systematic 'nicotinamide_glutaric acid'
_space_group_crystal_system triclinic
_space_group_IT_number 2
_space_group_name_Hall '-P 1'
_space_group_name_H-M_alt 'P -1'
_atom_sites_solution_hydrogens mixed
_atom_sites_solution_primary dual
_audit_block_doi 10.5517/ccdc.csd.cc2kmbl4
_audit_creation_date 2024-07-15
_audit_creation_method
;
Olex2 1.5
(compiled 2024.02.16 svn.r378c4104 for OlexSys, GUI svn.r6928)
;
_audit_update_record
;
2024-07-18 deposited with the CCDC.	2025-04-22 downloaded from the CCDC.
;
_cell_angle_alpha 99.538(5)
_cell_angle_beta 94.453(4)
_cell_angle_gamma 104.740(4)
_cell_formula_units_Z 2
_cell_length_a 5.4572(2)
_cell_length_b 7.3636(3)
_cell_length_c 15.1899(11)
_cell_measurement_reflns_used 3024
_cell_measurement_temperature 150
_cell_measurement_theta_max 75.5070
_cell_measurement_theta_min 3.0010
_cell_volume 577.54(5)
_computing_cell_refinement 'CrysAlisPro 1.171.42.73a (Rigaku OD, 2022)'
_computing_data_collection 'CrysAlisPro 1.171.42.73a (Rigaku OD, 2022)'
_computing_data_reduction 'CrysAlisPro 1.171.42.73a (Rigaku OD, 2022)'
_computing_molecular_graphics 'Olex2 1.5 (Dolomanov et al., 2009)'
_computing_publication_material 'Olex2 1.5 (Dolomanov et al., 2009)'
_computing_structure_refinement 'SHELXL 2018/3 (Sheldrick, 2015)'
_computing_structure_solution 'SHELXT  (Sheldrick, 2015)'
_diffrn_ambient_temperature 150
_diffrn_detector 'Hybrid Pixel Array Detector'
_diffrn_detector_area_resol_mean 10.0000
_diffrn_detector_type 'HyPix-Arc 100'
_diffrn_measured_fraction_theta_full 0.978
_diffrn_measured_fraction_theta_max 0.923
_diffrn_measurement_details
;
List of Runs (angles in degrees, time in seconds):

  # Type    Start    End  Width  t~exp~   \w     \q     \k     \f   Frames
#--------------------------------------------------------------------------
  1  \w    -63.00  -3.00   0.50    2.99    --  -45.36  80.00 166.00  120
  2  \w      7.00  52.00   0.50    2.99    --   46.24 -80.00  43.00   90
  3  \w    -45.00 -20.00   0.50   11.95    --  -85.06  80.00 166.00   50
  4  \w   -150.00-125.00   0.50   11.95    --  -85.06 -80.00  43.00   50
  5  \w     33.00  58.00   0.50   11.95    --  100.32 -80.00  43.00   50
  6  \w    123.00 169.00   0.50   11.95    --  109.83  80.00 166.00   92
  7  \w     43.00  68.00   0.50   11.95    --  109.83 -80.00  43.00   50
  8  \w     -8.00  31.00   0.50    2.99    --  -45.36  38.00-120.00   78
  9  \w    -17.00  25.00   0.50    2.99    --  -45.36  38.00-150.00   84
 10  \w    -18.00  26.00   0.50    2.99    --  -45.36  38.00   0.00   88
 11  \w    -19.00  32.00   0.50    2.99    --  -45.36  38.00 -60.00  102
 12  \w    -16.00  11.00   0.50    2.99    --   46.24 -38.00   0.00   54
 13  \w   -140.00-111.00   0.50   11.95    --  -85.06 -77.00 -60.00   58
 14  \w    -51.00 -14.00   0.50   11.95    --  -85.06  61.00   0.00   74
 15  \w    -50.00 -12.00   0.50   11.95    --  -85.06  61.00 -90.00   76
 16  \w    -37.00 -11.00   0.50   11.95    --  -85.06  61.00 150.00   52
 17  \w   -147.00-111.00   0.50   11.95    --  -85.06 -77.00 -90.00   72
 18  \w   -152.00-108.00   0.50   11.95    --  -85.06 -77.00 150.00   88
 19  \w     49.00 100.00   0.50   11.95    --  100.32-125.00-150.00  102
 20  \w    125.00 155.00   0.50   11.95    --  100.32  30.00-120.00   60
 21  \w     42.00  92.00   0.50   11.95    --  100.32 -95.00-120.00  100
 22  \w     88.00 118.00   0.50   11.95    --  100.32  30.00-120.00   60
 23  \w     95.00 165.00   0.50   11.95    --  100.32  30.00 120.00  140
 24  \w    119.00 171.00   0.50   11.95    --  100.32 125.00  90.00  104
 25  \w     62.00  92.00   0.50   11.95    --  100.32 -95.00  90.00   60
 26  \w     32.00  57.00   0.50   11.95    --  100.32 -95.00  90.00   50
 27  \w    120.00 169.00   0.50   11.95    --  100.32  61.00 150.00   98
 28  \w     67.00  92.00   0.50   11.95    --  100.32 -95.00  60.00   50
 29  \w     49.00  92.00   0.50   11.95    --  109.83 -95.00-150.00   86
 30  \w    115.00 177.00   0.50   11.95    --  109.83  61.00 -30.00  124
 31  \w     44.00  69.00   0.50   11.95    --  109.83 -77.00 -90.00   50
 32  \w     46.00  93.00   0.50   11.95    --  109.83-125.00-180.00   94
 33  \w     64.00  92.00   0.50   11.95    --  109.83 -95.00 -90.00   56
 34  \w     42.00  67.00   0.50   11.95    --  109.83 -77.00 -60.00   50
 35  \w    101.00 144.00   0.50   11.95    --  109.83  30.00 -60.00   86
 36  \w     50.00  91.00   0.50   11.95    --  109.83 -95.00  30.00   82
 37  \w     60.00 101.00   0.50   11.95    --  109.83-125.00  30.00   82
 38  \w     43.00  68.00   0.50   11.95    --  109.83 -77.00  90.00   50
;
_diffrn_measurement_device 'four-circle diffractometer'
_diffrn_measurement_device_type 'XtaLAB Synergy, Dualflex, HyPix-Arc 100'
_diffrn_measurement_method '\w scans'
_diffrn_orient_matrix_type 'CrysAlisPro convention (1999,Acta A55,543-557)'
_diffrn_orient_matrix_UB_11 0.2915387000
_diffrn_orient_matrix_UB_12 0.0820108000
_diffrn_orient_matrix_UB_13 0.0231186000
_diffrn_orient_matrix_UB_21 0.0104505000
_diffrn_orient_matrix_UB_22 0.0839608000
_diffrn_orient_matrix_UB_23 -0.0864653000
_diffrn_orient_matrix_UB_31 -0.0383326000
_diffrn_orient_matrix_UB_32 0.1866064000
_diffrn_orient_matrix_UB_33 0.0522999000
_diffrn_radiation_monochromator mirror
_diffrn_radiation_probe x-ray
_diffrn_radiation_type 'Cu K\a'
_diffrn_radiation_wavelength 1.54184
_diffrn_reflns_av_unetI/netI 0.0181
_diffrn_reflns_Laue_measured_fraction_full 0.978
_diffrn_reflns_Laue_measured_fraction_max 0.923
_diffrn_reflns_limit_h_max 6
_diffrn_reflns_limit_h_min -6
_diffrn_reflns_limit_k_max 9
_diffrn_reflns_limit_k_min -9
_diffrn_reflns_limit_l_max 19
_diffrn_reflns_limit_l_min -19
_diffrn_reflns_number 8283
_diffrn_reflns_point_group_measured_fraction_full 0.978
_diffrn_reflns_point_group_measured_fraction_max 0.923
_diffrn_reflns_theta_full 67.684
_diffrn_reflns_theta_max 76.831
_diffrn_reflns_theta_min 2.974
_diffrn_source 'micro-focus sealed X-ray tube'
_diffrn_source_target Cu
_diffrn_source_type 'PhotonJet (Cu) X-ray Source'
_exptl_absorpt_coefficient_mu 0.992
_exptl_absorpt_correction_T_max 0.980
_exptl_absorpt_correction_T_min 0.877
_exptl_absorpt_correction_type multi-scan
_exptl_absorpt_process_details
;
CrysAlisPro 1.171.42.73a (Rigaku Oxford Diffraction, 2022)
Analytical numeric absorption correction using a multifaceted crystal
model based on expressions derived by R.C. Clark & J.S. Reid.
(Clark, R. C. & Reid, J. S. (1995). Acta Cryst. A51, 887-897)
Empirical absorption correction using spherical harmonics,
implemented in SCALE3 ABSPACK scaling algorithm.
;
_exptl_crystal_colour 'clear light colourless'
_exptl_crystal_colour_lustre clear
_exptl_crystal_colour_modifier light
_exptl_crystal_colour_primary colourless
_exptl_crystal_density_diffrn 1.462
_exptl_crystal_description block
_exptl_crystal_F_000 268
_exptl_crystal_preparation
;
Crystallised from a saturated solution of nicotinamide
and glutaric acid (1:2) in MeOH.
;
_exptl_crystal_recrystallization_method
'High-throughput screening via the ENaCt co-crystallisation protocol usingSPT Labtech mosquito.'
_exptl_crystal_size_max 0.185
_exptl_crystal_size_mid 0.116
_exptl_crystal_size_min 0.02
_refine_diff_density_max 0.261
_refine_diff_density_min -0.185
_refine_diff_density_rms 0.044
_refine_ls_extinction_method none
_refine_ls_goodness_of_fit_ref 1.047
_refine_ls_hydrogen_treatment mixed
_refine_ls_matrix_type full
_refine_ls_number_parameters 176
_refine_ls_number_reflns 8283
_refine_ls_number_restraints 111
_refine_ls_restrained_S_all 1.040
_refine_ls_R_factor_all 0.0436
_refine_ls_R_factor_gt 0.0392
_refine_ls_shift/su_max 0.000
_refine_ls_shift/su_mean 0.000
_refine_ls_structure_factor_coef Fsqd
_refine_ls_weighting_details 'w=1/[\s^2^(Fo^2^)+(0.0671P)^2^+0.0839P] where P=(Fo^2^+2Fc^2^)/3'
_refine_ls_weighting_scheme calc
_refine_ls_wR_factor_gt 0.1069
_refine_ls_wR_factor_ref 0.1096
_reflns_Friedel_coverage 0.000
_reflns_number_gt 7479
_reflns_number_total 8283
_reflns_threshold_expression 'I > 2\s(I)'
_twin_special_details
;
Component 2 rotated by -179.9901\% 
around [0.00 0.00 1.00] (reciprocal) or [0.31 0.36 0.88] (direct)
;
_cod_data_source_file d4sc07556k2.cif
_cod_data_source_block nicotinamide_glutaric_acid
_cod_depositor_comments 'Adding full bibliography for 1574434--1574463.cif.'
_cod_database_code 1574462
_shelx_shelxl_version_number 2018/3
_chemical_oxdiff_formula 'C10 H13 O5 N3 '
_shelx_space_group_comment
;
The symmetry employed for this shelxl refinement is uniquely defined
by the following loop, which should always be used as a source of
symmetry information in preference to the above space-group names.
They are only intended as comments.
;
_shelx_estimated_absorpt_t_max 0.980
_shelx_estimated_absorpt_t_min 0.838
_olex2_refinement_description
;
1. Twinned data refinement
 Scales: 0.6008(13)
 0.3992(13)
2. Fixed Uiso
 At 1.2 times of:
  All C(H) groups, All C(H,H) groups, All N(H,H) groups, All O(H) groups
3. Rigid body (RIGU) restrains
 All non-hydrogen atoms
 with sigma for 1-2 distances of 0.004 and sigma for 1-3 distances of 0.004
4.a Secondary CH2 refined with riding coordinates:
 C2A(H2Aa,H2Ab), C3A(H3Aa,H3Ab), C4A(H4Aa,H4Ab)
4.b Aromatic/amide H refined with riding coordinates:
 C2B(H2B), C3B(H3B), C4B(H4B), C5B(H5B)
;
_olex2_exptl_crystal_mounting_method
;
Crystal mounted using inert oil from the encapsulation
crystallisation technique onto a MiTeGen Kapton micromount.
;
_olex2_submission_original_sample_id 'nicotinamide_glutaric acid'
_olex2_submission_special_instructions 'No special instructions were received'
_oxdiff_exptl_absorpt_empirical_details
;
Empirical correction (ABSPACK) includes:
- Absorption correction using spherical harmonics
- Frame scaling
;
_oxdiff_exptl_absorpt_empirical_full_max 1.427
_oxdiff_exptl_absorpt_empirical_full_min 0.724
_oxdiff_twin_integration_method simultaneous
_oxdiff_twin_items 2

loop_
_space_group_symop_operation_xyz
'x, y, z'
'-x, -y, -z'

loop_
_atom_site_label
_atom_site_type_symbol
_atom_site_fract_x
_atom_site_fract_y
_atom_site_fract_z
_atom_site_U_iso_or_equiv
_atom_site_adp_type
_atom_site_occupancy
_atom_site_site_symmetry_order
_atom_site_calc_flag
_atom_site_refinement_flags_posn
_atom_site_refinement_flags_adp
_atom_site_refinement_flags_occupancy
_atom_site_disorder_assembly
_atom_site_disorder_group
O1A O 0.0636(3) 0.8116(2) -0.08132(8) 0.0378(3) Uani 1 1 d . . . . .
H1A H -0.090(6) 0.765(3) -0.1173(17) 0.045 Uiso 1 1 d . U . . .
O1B O 0.3515(2) 0.67729(18) 0.48634(8) 0.0324(3) Uani 1 1 d . . . . .
O2A O -0.1568(3) 0.67078(19) 0.01884(9) 0.0361(3) Uani 1 1 d . . . . .
O3A O 0.3603(2) 0.74934(18) 0.32596(8) 0.0322(3) Uani 1 1 d . . . . .
H3A H 0.382(5) 0.738(3) 0.3855(16) 0.039 Uiso 1 1 d . U . . .
O4A O 0.7614(2) 0.93398(18) 0.35698(8) 0.0337(3) Uani 1 1 d . . . . .
N1B N 0.7548(3) 0.8460(3) 0.53792(11) 0.0419(4) Uani 1 1 d . . . . .
H1BA H 0.773(6) 0.874(4) 0.4857(18) 0.050 Uiso 1 1 d . U . . .
H1BB H 0.887(5) 0.898(3) 0.5854(18) 0.050 Uiso 1 1 d . U . . .
N2B N 0.6523(3) 0.6939(2) 0.79181(9) 0.0276(3) Uani 1 1 d . . . . .
C1A C 0.0416(3) 0.7612(2) -0.00188(11) 0.0281(4) Uani 1 1 d . . . . .
C1B C 0.4939(3) 0.6847(2) 0.63859(11) 0.0245(4) Uani 1 1 d . . . . .
C2A C 0.2948(3) 0.8330(3) 0.05748(11) 0.0293(4) Uani 1 1 d . . . . .
H2AA H 0.358436 0.972830 0.061181 0.035 Uiso 1 1 calc R U . . .
H2AB H 0.418960 0.772923 0.028679 0.035 Uiso 1 1 calc R U . . .
C2B C 0.6862(3) 0.7391(2) 0.71093(11) 0.0258(4) Uani 1 1 d . . . . .
H2B H 0.850239 0.812207 0.702598 0.031 Uiso 1 1 calc R U . . .
C3A C 0.2866(3) 0.7934(2) 0.15228(11) 0.0267(4) Uani 1 1 d . . . . .
H3AA H 0.229670 0.653615 0.149905 0.032 Uiso 1 1 calc R U . . .
H3AB H 0.162746 0.852132 0.182046 0.032 Uiso 1 1 calc R U . . .
C3B C 0.4201(3) 0.5923(2) 0.80322(11) 0.0277(4) Uani 1 1 d . . . . .
H3B H 0.393436 0.560721 0.860518 0.033 Uiso 1 1 calc R U . . .
C4A C 0.5514(3) 0.8758(2) 0.20639(11) 0.0261(4) Uani 1 1 d . . . . .
H4AA H 0.670653 0.811692 0.176785 0.031 Uiso 1 1 calc R U . . .
H4AB H 0.610471 1.013295 0.203796 0.031 Uiso 1 1 calc R U . . .
C4B C 0.2167(3) 0.5313(2) 0.73489(11) 0.0294(4) Uani 1 1 d . . . . .
H4B H 0.054372 0.459093 0.745331 0.035 Uiso 1 1 calc R U . . .
C5A C 0.5685(3) 0.8566(2) 0.30379(11) 0.0252(4) Uani 1 1 d . . . . .
C5B C 0.2538(3) 0.5771(2) 0.65126(11) 0.0273(4) Uani 1 1 d . . . . .
H5B H 0.117759 0.535974 0.603272 0.033 Uiso 1 1 calc R U . . .
C6B C 0.5314(3) 0.7369(2) 0.54842(11) 0.0265(4) Uani 1 1 d . . . . .

loop_
_atom_site_aniso_label
_atom_site_aniso_U_11
_atom_site_aniso_U_22
_atom_site_aniso_U_33
_atom_site_aniso_U_23
_atom_site_aniso_U_13
_atom_site_aniso_U_12
O1A 0.0296(7) 0.0548(9) 0.0251(6) 0.0126(6) -0.0020(5) 0.0028(6)
O1B 0.0245(6) 0.0433(7) 0.0231(6) 0.0102(5) -0.0034(5) -0.0026(5)
O2A 0.0247(7) 0.0448(7) 0.0362(7) 0.0116(6) 0.0024(5) 0.0027(6)
O3A 0.0250(7) 0.0435(7) 0.0221(6) 0.0104(5) -0.0009(5) -0.0030(6)
O4A 0.0269(7) 0.0396(7) 0.0268(6) 0.0097(5) -0.0052(5) -0.0047(5)
N1B 0.0300(9) 0.0586(11) 0.0244(8) 0.0170(7) -0.0060(7) -0.0133(8)
N2B 0.0277(8) 0.0315(7) 0.0230(7) 0.0058(6) -0.0010(6) 0.0078(6)
C1A 0.0253(9) 0.0343(9) 0.0251(8) 0.0061(7) 0.0018(7) 0.0091(7)
C1B 0.0242(9) 0.0251(8) 0.0231(8) 0.0052(6) 0.0003(7) 0.0051(7)
C2A 0.0234(8) 0.0368(9) 0.0258(8) 0.0078(7) 0.0013(7) 0.0040(7)
C2B 0.0213(8) 0.0294(8) 0.0251(8) 0.0064(6) 0.0004(6) 0.0039(7)
C3A 0.0218(8) 0.0324(9) 0.0238(8) 0.0074(6) 0.0006(6) 0.0033(7)
C3B 0.0291(9) 0.0327(9) 0.0229(8) 0.0077(7) 0.0038(7) 0.0094(7)
C4A 0.0223(8) 0.0307(8) 0.0239(8) 0.0079(6) 0.0014(6) 0.0039(7)
C4B 0.0239(8) 0.0336(9) 0.0297(9) 0.0090(7) 0.0040(7) 0.0040(7)
C5A 0.0216(8) 0.0273(8) 0.0247(8) 0.0056(6) -0.0001(6) 0.0038(7)
C5B 0.0221(8) 0.0314(9) 0.0252(8) 0.0054(7) -0.0019(7) 0.0031(7)
C6B 0.0241(9) 0.0293(8) 0.0229(8) 0.0054(6) -0.0018(7) 0.0029(7)

loop_
_atom_type_symbol
_atom_type_description
_atom_type_scat_dispersion_real
_atom_type_scat_dispersion_imag
_atom_type_scat_source
C C 0.0181 0.0091 'International Tables Vol C Tables 4.2.6.8 and 6.1.1.4'
H H 0.0000 0.0000 'International Tables Vol C Tables 4.2.6.8 and 6.1.1.4'
N N 0.0311 0.0180 'International Tables Vol C Tables 4.2.6.8 and 6.1.1.4'
O O 0.0492 0.0322 'International Tables Vol C Tables 4.2.6.8 and 6.1.1.4'

loop_
_citation_id
_citation_doi
_citation_year
1 10.26434/chemrxiv-2024-40s32 2024

loop_
_exptl_crystal_face_index_h
_exptl_crystal_face_index_k
_exptl_crystal_face_index_l
_exptl_crystal_face_perp_dist
0 0 -1 0.0054
0 0 1 0.0144
1 0 -1 0.0565
-1 0 1 0.0565
1 -4 -3 0.0693
-2 4 3 0.0532

loop_
_geom_angle_atom_site_label_1
_geom_angle_atom_site_label_2
_geom_angle_atom_site_label_3
_geom_angle
_geom_angle_site_symmetry_1
_geom_angle_site_symmetry_3
_geom_angle_publ_flag
C1A O1A H1A 109.9(15) . . ?
C5A O3A H3A 111.1(16) . . ?
H1BA N1B H1BB 120(2) . . ?
C6B N1B H1BA 117(2) . . ?
C6B N1B H1BB 122.5(16) . . ?
C3B N2B C2B 117.92(14) . . ?
O1A C1A C2A 110.53(15) . . ?
O2A C1A O1A 123.67(17) . . ?
O2A C1A C2A 125.79(15) . . ?
C2B C1B C5B 117.97(15) . . ?
C2B C1B C6B 123.38(16) . . ?
C5B C1B C6B 118.65(15) . . ?
C1A C2A H2AA 108.6 . . ?
C1A C2A H2AB 108.6 . . ?
C1A C2A C3A 114.69(15) . . ?
H2AA C2A H2AB 107.6 . . ?
C3A C2A H2AA 108.6 . . ?
C3A C2A H2AB 108.6 . . ?
N2B C2B C1B 123.43(16) . . ?
N2B C2B H2B 118.3 . . ?
C1B C2B H2B 118.3 . . ?
C2A C3A H3AA 109.7 . . ?
C2A C3A H3AB 109.7 . . ?
C2A C3A C4A 109.97(14) . . ?
H3AA C3A H3AB 108.2 . . ?
C4A C3A H3AA 109.7 . . ?
C4A C3A H3AB 109.7 . . ?
N2B C3B H3B 118.6 . . ?
N2B C3B C4B 122.75(15) . . ?
C4B C3B H3B 118.6 . . ?
C3A C4A H4AA 108.3 . . ?
C3A C4A H4AB 108.3 . . ?
H4AA C4A H4AB 107.4 . . ?
C5A C4A C3A 115.77(14) . . ?
C5A C4A H4AA 108.3 . . ?
C5A C4A H4AB 108.3 . . ?
C3B C4B H4B 120.5 . . ?
C5B C4B C3B 118.99(16) . . ?
C5B C4B H4B 120.5 . . ?
O3A C5A C4A 114.23(14) . . ?
O4A C5A O3A 123.29(15) . . ?
O4A C5A C4A 122.48(15) . . ?
C1B C5B H5B 120.5 . . ?
C4B C5B C1B 118.94(16) . . ?
C4B C5B H5B 120.5 . . ?
O1B C6B N1B 122.17(15) . . ?
O1B C6B C1B 119.34(15) . . ?
N1B C6B C1B 118.49(15) . . ?

loop_
_geom_bond_atom_site_label_1
_geom_bond_atom_site_label_2
_geom_bond_distance
_geom_bond_site_symmetry_2
_geom_bond_publ_flag
O1A H1A 0.91(3) . ?
O1A C1A 1.325(2) . ?
O1B C6B 1.243(2) . ?
O2A C1A 1.212(2) . ?
O3A H3A 0.92(2) . ?
O3A C5A 1.311(2) . ?
O4A C5A 1.223(2) . ?
N1B H1BA 0.86(3) . ?
N1B H1BB 0.94(3) . ?
N1B C6B 1.316(3) . ?
N2B C2B 1.339(2) . ?
N2B C3B 1.338(2) . ?
C1A C2A 1.510(2) . ?
C1B C2B 1.389(2) . ?
C1B C5B 1.394(2) . ?
C1B C6B 1.498(2) . ?
C2A H2AA 0.9900 . ?
C2A H2AB 0.9900 . ?
C2A C3A 1.518(2) . ?
C2B H2B 0.9500 . ?
C3A H3AA 0.9900 . ?
C3A H3AB 0.9900 . ?
C3A C4A 1.528(2) . ?
C3B H3B 0.9500 . ?
C3B C4B 1.387(3) . ?
C4A H4AA 0.9900 . ?
C4A H4AB 0.9900 . ?
C4A C5A 1.507(2) . ?
C4B H4B 0.9500 . ?
C4B C5B 1.384(2) . ?
C5B H5B 0.9500 . ?

loop_
_geom_torsion_atom_site_label_1
_geom_torsion_atom_site_label_2
_geom_torsion_atom_site_label_3
_geom_torsion_atom_site_label_4
_geom_torsion
_geom_torsion_site_symmetry_1
_geom_torsion_site_symmetry_2
_geom_torsion_site_symmetry_3
_geom_torsion_site_symmetry_4
_geom_torsion_publ_flag
O1A C1A C2A C3A 176.36(14) . . . . ?
O2A C1A C2A C3A -3.3(3) . . . . ?
N2B C3B C4B C5B -0.2(3) . . . . ?
C1A C2A C3A C4A -178.82(14) . . . . ?
C2A C3A C4A C5A 176.70(14) . . . . ?
C2B N2B C3B C4B 0.7(2) . . . . ?
C2B C1B C5B C4B 0.7(2) . . . . ?
C2B C1B C6B O1B 177.72(16) . . . . ?
C2B C1B C6B N1B -2.7(3) . . . . ?
C3A C4A C5A O3A 8.5(2) . . . . ?
C3A C4A C5A O4A -171.93(16) . . . . ?
C3B N2B C2B C1B -0.6(2) . . . . ?
C3B C4B C5B C1B -0.6(2) . . . . ?
C5B C1B C2B N2B -0.1(2) . . . . ?
C5B C1B C6B O1B -2.8(2) . . . . ?
C5B C1B C6B N1B 176.83(17) . . . . ?
C6B C1B C2B N2B 179.41(15) . . . . ?
C6B C1B C5B C4B -178.88(15) . . . . ?

loop_
_twin_individual_id
_twin_individual_mass_fraction_refined
_oxdiff_twin_reflns_isolated
_oxdiff_twin_reflns_overlapped
_twin_individual_twin_lattice_type
_twin_individual_twin_matrix_11
_twin_individual_twin_matrix_12
_twin_individual_twin_matrix_13
_twin_individual_twin_matrix_21
_twin_individual_twin_matrix_22
_twin_individual_twin_matrix_23
_twin_individual_twin_matrix_31
_twin_individual_twin_matrix_32
_twin_individual_twin_matrix_33
1 0.6008(13) 2961 2363 ref 1.0000 0.0000 0.0000 0.0000 1.0000 0.0000 0.0000 0.0000 1.0000
2 0.3992(13) 2959 2363 nmt -0.9999 -0.0001 -0.0004 0.0000 -1.0002 0.0003 0.7168 0.8199 0.9997

loop_
_exptl_oxdiff_crystal_face_indexfrac_h
_exptl_oxdiff_crystal_face_indexfrac_k
_exptl_oxdiff_crystal_face_indexfrac_l
_exptl_oxdiff_crystal_face_x
_exptl_oxdiff_crystal_face_y
_exptl_oxdiff_crystal_face_z
0.0005 0.0002 -0.9992 -0.0229 0.0864 -0.0522
-0.0005 -0.0002 0.9992 0.0229 -0.0864 0.0522
0.9998 -0.0001 -0.7169 0.2749 0.0724 -0.0758
-0.9998 0.0001 0.7169 -0.2749 -0.0724 0.0758
1.0032 -4.0010 -3.4366 -0.1151 -0.0283 -0.9648
-2.0026 4.0013 3.1543 -0.1828 0.0423 0.9884
